data_2223139
loop_
_publ_author_name
'Wang, Yong-Gang'
'Tan, Xue-Jie'
'Xing, Dian-Xiang'

_publ_section_title
;
 4,4'-(Phenylimino)dibenzaldehyde
;
_journal_coeditor_code JH2093
_journal_issue 9
_journal_name_full 'Acta Crystallographica Section E'
_journal_page_first o2192
_journal_paper_doi 10.1107/S1600536809031924
_journal_volume 65
_journal_year 2009
_chemical_formula_iupac 'C20 H15 N O2'
_chemical_formula_moiety 'C20 H15 N O2'
_chemical_formula_sum 'C20 H15 N O2'
_chemical_formula_weight 301.33
_chemical_melting_point_gt 417
_chemical_melting_point_lt 419
_chemical_name_common
;
4,4'-Diformyltriphenylamine
;
_chemical_name_systematic
;
4,4'-(Phenylimino)dibenzaldehyde
;
_space_group_IT_number 60
_symmetry_cell_setting orthorhombic
_symmetry_space_group_name_Hall '-P 2n 2ab'
_symmetry_space_group_name_H-M 'P b c n'
_atom_sites_solution_hydrogens difmap
_atom_sites_solution_primary direct
_atom_sites_solution_secondary difmap
_audit_creation_method SHELXL-97
_cell_angle_alpha 90.00
_cell_angle_beta 90.00
_cell_angle_gamma 90.00
_cell_formula_units_Z 4
_cell_length_a 8.836(2)
_cell_length_b 9.710(2)
_cell_length_c 18.621(4)
_cell_measurement_reflns_used 378
_cell_measurement_temperature 298(2)
_cell_measurement_theta_max 25.00
_cell_measurement_theta_min 1.70
_cell_volume 1597.6(6)
_computing_cell_refinement 'SAINT-Plus (Bruker, 2000)'
_computing_data_collection 'SMART (Bruker, 2000)'
_computing_data_reduction 'SAINT-Plus (Bruker, 2000)'
_computing_molecular_graphics 'SHELXTL (Sheldrick, 2008)'
_computing_publication_material 'SHELXL97 (Sheldrick, 2008) and PLATON (Spek, 2009)'
_computing_structure_refinement 'SHELXL97 (Sheldrick, 2008)'
_computing_structure_solution 'SHELXTL (Sheldrick, 2008)'
_diffrn_ambient_temperature 298(2)
_diffrn_measured_fraction_theta_full 1.000
_diffrn_measured_fraction_theta_max 1.000
_diffrn_measurement_device_type 'Bruker SMART CCD area-detector'
_diffrn_measurement_method '\p and \w'
_diffrn_radiation_monochromator graphite
_diffrn_radiation_source 'fine-focus sealed tube'
_diffrn_radiation_type MoK\a
_diffrn_radiation_wavelength 0.71073
_diffrn_reflns_av_R_equivalents 0.0426
_diffrn_reflns_av_sigmaI/netI 0.0372
_diffrn_reflns_limit_h_max 10
_diffrn_reflns_limit_h_min -10
_diffrn_reflns_limit_k_max 8
_diffrn_reflns_limit_k_min -11
_diffrn_reflns_limit_l_max 21
_diffrn_reflns_limit_l_min -22
_diffrn_reflns_number 7399
_diffrn_reflns_theta_full 24.99
_diffrn_reflns_theta_max 24.99
_diffrn_reflns_theta_min 2.19
_exptl_absorpt_coefficient_mu 0.081
_exptl_absorpt_correction_T_max 0.992
_exptl_absorpt_correction_T_min 0.980
_exptl_absorpt_correction_type multi-scan
_exptl_absorpt_process_details '(SADABS; Bruker, 2000)'
_exptl_crystal_colour yellow
_exptl_crystal_density_diffrn 1.253
_exptl_crystal_density_method 'not measured'
_exptl_crystal_description block
_exptl_crystal_F_000 632
_exptl_crystal_size_max 0.32
_exptl_crystal_size_mid 0.18
_exptl_crystal_size_min 0.08
_refine_diff_density_max 0.285
_refine_diff_density_min -0.302
_refine_ls_extinction_method none
_refine_ls_goodness_of_fit_ref 1.068
_refine_ls_hydrogen_treatment refall
_refine_ls_matrix_type full
_refine_ls_number_parameters 136
_refine_ls_number_reflns 1412
_refine_ls_number_restraints 0
_refine_ls_restrained_S_all 1.068
_refine_ls_R_factor_all 0.0832
_refine_ls_R_factor_gt 0.0643
_refine_ls_shift/su_max 0.000
_refine_ls_shift/su_mean 0.000
_refine_ls_structure_factor_coef Fsqd
_refine_ls_weighting_details 'calc w=1/[\s^2^(Fo^2^)+(0.0996P)^2^+0.4228P] where P=(Fo^2^+2Fc^2^)/3'
_refine_ls_weighting_scheme calc
_refine_ls_wR_factor_gt 0.1741
_refine_ls_wR_factor_ref 0.1871
_reflns_number_gt 1087
_reflns_number_total 1412
_reflns_threshold_expression I>2\s(I)
_cod_data_source_file jh2093.cif
_cod_data_source_block I
_cod_database_code 2223139
_cod_database_fobs_code 2223139

loop_
_symmetry_equiv_pos_as_xyz
'x, y, z'
'-x+1/2, -y+1/2, z+1/2'
'-x, y, -z+1/2'
'x+1/2, -y+1/2, -z'
'-x, -y, -z'
'x-1/2, y-1/2, -z-1/2'
'x, -y, z-1/2'
'-x-1/2, y-1/2, z'

loop_
_atom_site_type_symbol
_atom_site_label
_atom_site_fract_x
_atom_site_fract_y
_atom_site_fract_z
_atom_site_U_iso_or_equiv
_atom_site_adp_type
_atom_site_calc_flag
_atom_site_refinement_flags
_atom_site_occupancy
_atom_site_disorder_assembly
_atom_site_disorder_group
C C1 0.0438(3) 0.5517(3) 0.31252(11) 0.0446(6) Uani d . 1 . .
C C2 0.1601(3) 0.6013(3) 0.35553(15) 0.0587(8) Uani d . 1 . .
C C3 0.1977(4) 0.5311(3) 0.41719(16) 0.0670(9) Uani d U 1 . .
C C4 0.1216(3) 0.4133(3) 0.43801(13) 0.0593(8) Uani d U 1 . .
C C5 0.0081(3) 0.3648(3) 0.39479(14) 0.0573(7) Uani d . 1 . .
C C6 -0.0305(3) 0.4314(3) 0.33246(13) 0.0499(7) Uani d . 1 . .
C C7 0.0000 0.7700(3) 0.2500 0.0458(8) Uani d S 1 . .
C C8 0.0651(3) 0.8417(3) 0.19405(15) 0.0581(8) Uani d . 1 . .
C C9 0.0634(4) 0.9841(3) 0.19400(18) 0.0697(9) Uani d . 1 . .
C C10 0.0000 1.0547(5) 0.2500 0.0712(12) Uani d S 1 . .
C C11 0.1559(5) 0.3415(4) 0.50518(16) 0.0873(12) Uani d . 1 . .
N N1 0.0000 0.6232(3) 0.2500 0.0528(8) Uani d S 1 . .
O O1 0.2531(4) 0.3709(3) 0.54591(13) 0.1245(12) Uani d . 1 . .
H H1 0.212(3) 0.682(3) 0.3407(14) 0.067(8) Uiso d . 1 . .
H H2 0.271(4) 0.566(4) 0.4436(17) 0.089(10) Uiso d . 1 . .
H H3 -0.041(3) 0.282(4) 0.4107(16) 0.090(10) Uiso d . 1 . .
H H4 -0.111(3) 0.399(3) 0.3032(13) 0.059(8) Uiso d . 1 . .
H H5 0.101(4) 0.248(5) 0.5133(19) 0.113(13) Uiso d . 1 . .
H H6 0.106(3) 0.790(3) 0.1563(16) 0.071(8) Uiso d . 1 . .
H H7 0.110(3) 1.031(3) 0.1554(18) 0.088(10) Uiso d . 1 . .
H H8 0.0000 1.153(6) 0.2500 0.092(15) Uiso d S 1 . .

loop_
_atom_site_aniso_label
_atom_site_aniso_U_11
_atom_site_aniso_U_22
_atom_site_aniso_U_33
_atom_site_aniso_U_12
_atom_site_aniso_U_13
_atom_site_aniso_U_23
C1 0.0513(14) 0.0464(14) 0.0362(12) 0.0041(11) -0.0018(10) -0.0007(10)
C2 0.0626(17) 0.0572(17) 0.0563(16) -0.0078(14) -0.0105(13) -0.0025(14)
C3 0.0714(19) 0.073(2) 0.0566(17) 0.0136(16) -0.0257(15) -0.0160(16)
C4 0.086(2) 0.0492(15) 0.0429(14) 0.0234(14) -0.0042(14) -0.0046(12)
C5 0.0769(19) 0.0508(16) 0.0441(14) 0.0065(14) 0.0073(14) 0.0005(12)
C6 0.0540(15) 0.0510(15) 0.0447(13) -0.0005(12) -0.0015(12) -0.0007(12)
C7 0.0535(19) 0.0444(19) 0.0396(17) 0.000 -0.0017(15) 0.000
C8 0.0658(17) 0.0573(18) 0.0513(15) 0.0000(13) 0.0066(13) 0.0003(13)
C9 0.081(2) 0.0585(19) 0.0696(19) -0.0096(15) 0.0021(16) 0.0158(16)
C10 0.080(3) 0.044(2) 0.090(3) 0.000 -0.005(2) 0.000
C11 0.138(3) 0.077(2) 0.0460(17) 0.045(2) -0.017(2) -0.0119(17)
N1 0.072(2) 0.0447(17) 0.0419(15) 0.000 -0.0079(14) 0.000
O1 0.181(3) 0.117(2) 0.0762(16) 0.059(2) -0.0570(19) -0.0115(15)

loop_
_atom_type_symbol
_atom_type_description
_atom_type_scat_dispersion_real
_atom_type_scat_dispersion_imag
_atom_type_scat_source
C C 0.0033 0.0016 'International Tables Vol C Tables 4.2.6.8 and 6.1.1.4'
H H 0.0000 0.0000 'International Tables Vol C Tables 4.2.6.8 and 6.1.1.4'
N N 0.0061 0.0033 'International Tables Vol C Tables 4.2.6.8 and 6.1.1.4'
O O 0.0106 0.0060 'International Tables Vol C Tables 4.2.6.8 and 6.1.1.4'

loop_
_geom_angle_atom_site_label_1
_geom_angle_atom_site_label_2
_geom_angle_atom_site_label_3
_geom_angle_site_symmetry_1
_geom_angle_site_symmetry_3
_geom_angle
_geom_angle_publ_flag
C2 C1 C6 . . 119.1(2) ?
C2 C1 N1 . . 120.6(2) ?
C6 C1 N1 . . 120.3(2) ?
C3 C2 C1 . . 119.2(3) ?
C3 C2 H1 . . 122.3(16) ?
C1 C2 H1 . . 118.5(16) ?
C2 C3 C4 . . 121.7(3) ?
C2 C3 H2 . . 117(2) ?
C4 C3 H2 . . 121(2) ?
C5 C4 C3 . . 118.4(3) ?
C5 C4 C11 . . 119.3(3) ?
C3 C4 C11 . . 122.2(3) ?
C4 C5 C6 . . 121.1(3) ?
C4 C5 H3 . . 115.9(19) ?
C6 C5 H3 . . 122.9(19) ?
C5 C6 C1 . . 120.3(3) ?
C5 C6 H4 . . 121.0(16) ?
C1 C6 H4 . . 118.6(16) ?
C8 C7 C8 3 . 119.4(4) ?
C8 C7 N1 3 . 120.32(18) ?
C8 C7 N1 . . 120.32(18) ?
C7 C8 C9 . . 120.1(3) ?
C7 C8 H6 . . 117.3(17) ?
C9 C8 H6 . . 122.6(17) ?
C10 C9 C8 . . 120.3(3) ?
C10 C9 H7 . . 121(2) ?
C8 C9 H7 . . 119(2) ?
C9 C10 C9 3 . 119.9(4) ?
C9 C10 H8 3 . 120.1(2) ?
C9 C10 H8 . . 120.1(2) ?
O1 C11 C4 . . 125.8(4) ?
O1 C11 H5 . . 117(2) ?
C4 C11 H5 . . 116(2) ?
C1 N1 C1 . 3 121.0(3) ?
C1 N1 C7 . . 119.50(14) ?
C1 N1 C7 3 . 119.50(14) ?

loop_
_geom_bond_atom_site_label_1
_geom_bond_atom_site_label_2
_geom_bond_site_symmetry_2
_geom_bond_distance
_geom_bond_publ_flag
C1 C2 . 1.389(4) ?
C1 C6 . 1.391(4) ?
C1 N1 . 1.410(3) ?
C2 C3 . 1.376(4) ?
C2 H1 . 0.95(3) ?
C3 C4 . 1.383(4) ?
C3 H2 . 0.88(3) ?
C4 C5 . 1.369(4) ?
C4 C11 . 1.464(4) ?
C5 C6 . 1.372(4) ?
C5 H3 . 0.96(3) ?
C6 H4 . 0.95(3) ?
C7 C8 3 1.379(3) ?
C7 C8 . 1.379(3) ?
C7 N1 . 1.425(4) ?
C8 C9 . 1.383(4) ?
C8 H6 . 0.93(3) ?
C9 C10 . 1.368(4) ?
C9 H7 . 0.95(3) ?
C10 C9 3 1.368(4) ?
C10 H8 . 0.95(5) ?
C11 O1 . 1.181(4) ?
C11 H5 . 1.04(4) ?
N1 C1 3 1.410(3) ?

loop_
_geom_hbond_atom_site_label_D
_geom_hbond_atom_site_label_H
_geom_hbond_atom_site_label_A
_geom_hbond_site_symmetry_A
_geom_hbond_distance_DH
_geom_hbond_distance_HA
_geom_hbond_distance_DA
_geom_hbond_angle_DHA
C5 H3 O1 4_456 0.96(3) 2.48(3) 3.396(4) 159(3)
C9 H7 O1 2_564 0.95(3) 2.55(4) 3.495(4) 173(3)
